data_7115104
loop_
_publ_author_name
'Hartman, Stacy J.'
'Todorov, Evgeny'
'Cruz, Carlos'
'Sevov, Slavi C.'

_publ_section_title
;
 Frameworks of amino acids: synthesis and characterization of two zinc
 phosphono-amino-carboxylates with extended structures
;
_journal_issue 13
_journal_name_full 'Chemical Communications'
_journal_page_first 1213
_journal_paper_doi 10.1039/b001275k
_journal_year 2000
_chemical_formula_sum 'C3 H6 N O5 P Zn'
_chemical_formula_weight 232.43
_chemical_name_systematic
;
zinc phosphonate-aminopropionate
;
_space_group_IT_number 14
_symmetry_cell_setting monoclinic
_symmetry_space_group_name_Hall '-P 2ybc'
_symmetry_space_group_name_H-M 'P 1 21/c 1'
_atom_sites_solution_hydrogens geom
_atom_sites_solution_primary direct
_atom_sites_solution_secondary difmap
_audit_creation_method SHELXL-97
_cell_angle_alpha 90.00
_cell_angle_beta 109.510(10)
_cell_angle_gamma 90.00
_cell_formula_units_Z 4
_cell_length_a 8.2340(10)
_cell_length_b 9.768(2)
_cell_length_c 8.850(2)
_cell_measurement_reflns_used 25
_cell_measurement_temperature 293(2)
_cell_measurement_theta_max 10.80
_cell_measurement_theta_min 8.04
_cell_volume 670.9(2)
_computing_cell_refinement CAD4_(Enraf-Nonius,_1977)
_computing_data_collection CAD4_(Enraf-Nonius,_1977)
_computing_data_reduction SDS_Package_(Enraf-Nonius,_1985)
_computing_molecular_graphics 'SHELXTL (Siemens, 1994)'
_computing_publication_material 'SHELXTL (Siemens, 1994)'
_computing_structure_refinement 'SHELXL-97 (Sheldrick, 1997)'
_computing_structure_solution 'SHELXS-97 (Sheldrick, 1990)'
_diffrn_ambient_temperature 293(2)
_diffrn_measured_fraction_theta_full 0.999
_diffrn_measured_fraction_theta_max 0.999
_diffrn_measurement_device_type 'Enraf-Nonius CAD4'
_diffrn_measurement_method omega-2theta
_diffrn_radiation_monochromator graphite
_diffrn_radiation_source 'fine-focus sealed tube'
_diffrn_radiation_type MoK\a
_diffrn_radiation_wavelength 0.71073
_diffrn_reflns_av_R_equivalents 0.0374
_diffrn_reflns_av_sigmaI/netI 0.0463
_diffrn_reflns_limit_h_max 9
_diffrn_reflns_limit_h_min -9
_diffrn_reflns_limit_k_max 0
_diffrn_reflns_limit_k_min -11
_diffrn_reflns_limit_l_max 10
_diffrn_reflns_limit_l_min -10
_diffrn_reflns_number 2328
_diffrn_reflns_theta_full 25.00
_diffrn_reflns_theta_max 25.00
_diffrn_reflns_theta_min 2.62
_exptl_absorpt_coefficient_mu 3.869
_exptl_crystal_colour colorless
_exptl_crystal_density_diffrn 2.301
_exptl_crystal_density_method 'not measured'
_exptl_crystal_description polyhedron
_exptl_crystal_F_000 464
_exptl_crystal_size_max 0.35
_exptl_crystal_size_mid 0.25
_exptl_crystal_size_min 0.20
_refine_diff_density_max 1.482
_refine_diff_density_min -0.510
_refine_diff_density_rms 0.181
_refine_ls_extinction_method none
_refine_ls_goodness_of_fit_ref 1.240
_refine_ls_hydrogen_treatment mixed
_refine_ls_matrix_type full
_refine_ls_number_parameters 103
_refine_ls_number_reflns 1182
_refine_ls_number_restraints 0
_refine_ls_restrained_S_all 1.240
_refine_ls_R_factor_all 0.0598
_refine_ls_R_factor_gt 0.0473
_refine_ls_shift/su_max 0.000
_refine_ls_shift/su_mean 0.000
_refine_ls_structure_factor_coef Fsqd
_refine_ls_weighting_details 'calc w=1/[\s^2^(Fo^2^)+(0.0719P)^2^+3.3757P] where P=(Fo^2^+2Fc^2^)/3'
_refine_ls_weighting_scheme calc
_refine_ls_wR_factor_gt 0.1430
_refine_ls_wR_factor_ref 0.1487
_reflns_number_gt 968
_reflns_number_total 1182
_reflns_threshold_expression >2sigma(I)
_cod_data_source_file b001275k.txt
_cod_data_source_block compound1
_cod_original_sg_symbol_H-M P21/c
_cod_database_code 7115104

loop_
_symmetry_equiv_pos_as_xyz
'x, y, z'
'-x, y+1/2, -z+1/2'
'-x, -y, -z'
'x, -y-1/2, z-1/2'

loop_
_atom_site_label
_atom_site_type_symbol
_atom_site_fract_x
_atom_site_fract_y
_atom_site_fract_z
_atom_site_U_iso_or_equiv
_atom_site_adp_type
_atom_site_occupancy
_atom_site_symmetry_multiplicity
_atom_site_calc_flag
_atom_site_refinement_flags
Zn Zn 1.34405(10) 1.18249(9) 0.35477(9) 0.0142(3) Uani 1 1 d .
P P 0.5760(2) 0.95154(19) 0.2833(2) 0.0143(5) Uani 1 1 d .
O1 O 0.5837(9) 0.8642(6) 0.4240(7) 0.0358(15) Uani 1 1 d .
O2 O 0.4295(7) 1.0536(6) 0.2351(6) 0.0253(13) Uani 1 1 d .
O3 O 0.5637(7) 0.8654(5) 0.1360(6) 0.0191(11) Uani 1 1 d .
O4 O 1.0957(7) 1.1642(6) 0.2412(8) 0.0338(15) Uani 1 1 d .
O5 O 0.9695(8) 1.3162(6) 0.3536(8) 0.0386(16) Uani 1 1 d .
N N 0.8073(8) 1.0498(7) 0.0648(7) 0.0198(14) Uani 1 1 d .
H0A H 0.874(3) 0.978(4) 0.1014(19) 0.030 Uiso 1 1 calc R
H0B H 0.850(2) 1.099(3) 0.003(3) 0.030 Uiso 1 1 calc R
H0C H 0.702(5) 1.0221(16) 0.008(3) 0.030 Uiso 1 1 calc R
C1 C 0.7780(10) 1.0457(9) 0.3350(9) 0.0233(17) Uani 1 1 d .
H1A H 0.7882(12) 1.109(4) 0.435(6) 0.028 Uiso 1 1 calc R
H1B H 0.881(6) 0.974(4) 0.371(2) 0.028 Uiso 1 1 calc R
C2 C 0.8002(10) 1.1345(9) 0.2016(9) 0.0217(17) Uani 1 1 d .
H2 H 0.706(10) 1.197(6) 0.165(4) 0.026 Uiso 1 1 calc R
C3 C 0.9689(10) 1.2148(8) 0.2719(9) 0.0212(17) Uani 1 1 d .

loop_
_atom_site_aniso_label
_atom_site_aniso_U_11
_atom_site_aniso_U_22
_atom_site_aniso_U_33
_atom_site_aniso_U_23
_atom_site_aniso_U_13
_atom_site_aniso_U_12
Zn 0.0145(5) 0.0139(5) 0.0142(5) -0.0006(3) 0.0048(3) 0.0004(3)
P 0.0162(9) 0.0141(9) 0.0128(9) -0.0005(7) 0.0050(7) -0.0004(7)
O1 0.061(4) 0.027(3) 0.017(3) 0.005(3) 0.010(3) -0.007(3)
O2 0.022(3) 0.020(3) 0.031(3) -0.011(2) 0.005(2) 0.004(2)
O3 0.026(3) 0.013(2) 0.017(3) 0.002(2) 0.005(2) 0.004(2)
O4 0.012(3) 0.044(4) 0.044(4) -0.017(3) 0.007(3) -0.003(3)
O5 0.029(3) 0.034(4) 0.057(4) -0.021(3) 0.020(3) -0.013(3)
N 0.015(3) 0.023(3) 0.020(3) 0.002(3) 0.004(3) -0.002(3)
C1 0.019(4) 0.032(5) 0.015(4) -0.001(3) 0.001(3) -0.004(4)
C2 0.014(4) 0.024(4) 0.026(4) -0.003(3) 0.005(3) -0.002(3)
C3 0.020(4) 0.021(4) 0.020(4) 0.000(3) 0.005(3) -0.002(3)

loop_
_atom_type_symbol
_atom_type_description
_atom_type_scat_dispersion_real
_atom_type_scat_dispersion_imag
_atom_type_scat_source
C C 0.0033 0.0016 'International Tables Vol C Tables 4.2.6.8 and 6.1.1.4'
H H 0.0000 0.0000 'International Tables Vol C Tables 4.2.6.8 and 6.1.1.4'
N N 0.0061 0.0033 'International Tables Vol C Tables 4.2.6.8 and 6.1.1.4'
O O 0.0106 0.0060 'International Tables Vol C Tables 4.2.6.8 and 6.1.1.4'
P P 0.1023 0.0942 'International Tables Vol C Tables 4.2.6.8 and 6.1.1.4'
Zn Zn 0.2839 1.4301 'International Tables Vol C Tables 4.2.6.8 and 6.1.1.4'

loop_
_geom_angle_atom_site_label_1
_geom_angle_atom_site_label_2
_geom_angle_atom_site_label_3
_geom_angle
_geom_angle_site_symmetry_1
_geom_angle_site_symmetry_3
O1 Zn O2 111.3(3) 3_776 1_655
O1 Zn O3 101.2(2) 3_776 2_755
O2 Zn O3 114.7(2) 1_655 2_755
O1 Zn O4 114.8(3) 3_776 .
O2 Zn O4 99.7(2) 1_655 .
O3 Zn O4 115.7(2) 2_755 .
O1 P O2 114.8(4) . .
O1 P O3 111.7(3) . .
O2 P O3 107.7(3) . .
O1 P C1 107.3(4) . .
O2 P C1 108.3(4) . .
O3 P C1 106.7(3) . .
P O1 Zn 155.1(4) . 3_776
P O2 Zn 132.9(3) . 1_455
P O3 Zn 124.1(3) . 2_745
C3 O4 Zn 130.4(5) . .
C2 N H0A 109.5 . .
C2 N H0B 109.5 . .
H0A N H0B 109.5 . .
C2 N H0C 109.5 . .
H0A N H0C 109.5 . .
H0B N H0C 109.5 . .
C2 C1 P 115.4(5) . .
C2 C1 H1A 108.4 . .
P C1 H1A 108.4 . .
C2 C1 H1B 108.4 . .
P C1 H1B 108.4 . .
H1A C1 H1B 107.5 . .
N C2 C1 111.2(7) . .
N C2 C3 109.8(6) . .
C1 C2 C3 107.7(6) . .
N C2 H2 109.4 . .
C1 C2 H2 109.4 . .
C3 C2 H2 109.4 . .
O5 C3 O4 127.0(8) . .
O5 C3 C2 118.5(7) . .
O4 C3 C2 114.4(7) . .

loop_
_geom_bond_atom_site_label_1
_geom_bond_atom_site_label_2
_geom_bond_distance
_geom_bond_site_symmetry_2
Zn O1 1.902(6) 3_776
Zn O2 1.923(5) 1_655
Zn O3 1.933(5) 2_755
Zn O4 1.963(5) .
P O1 1.493(6) .
P O2 1.513(5) .
P O3 1.526(5) .
P C1 1.820(8) .
O1 Zn 1.902(6) 3_776
O2 Zn 1.923(5) 1_455
O3 Zn 1.933(5) 2_745
O4 C3 1.264(9) .
O5 C3 1.225(10) .
N C2 1.484(10) .
N H0A 0.8841 .
N H0B 0.8841 .
N H0C 0.8841 .
C1 C2 1.524(11) .
C1 H1A 1.0618 .
C1 H1B 1.0618 .
C2 C3 1.535(10) .
C2 H2 0.9542 .
